data_2228949
loop_
_publ_author_name
'Guo, Bing'
'Shi, Ya-Bin'
'Yao, Jin-Hua'
'Guan, Jian-Ning'

_publ_section_title
;
 Ethyl 2-(2-hydroxy-5-nitrophenyl)acetate
;
_journal_coeditor_code BQ2266
_journal_issue 2
_journal_name_full 'Acta Crystallographica Section E'
_journal_page_first o509
_journal_paper_doi 10.1107/S1600536811000389
_journal_volume 67
_journal_year 2011
_chemical_formula_iupac 'C10 H11 N O5'
_chemical_formula_moiety 'C10 H11 N O5'
_chemical_formula_sum 'C10 H11 N O5'
_chemical_formula_weight 225.20
_chemical_melting_point 423
_chemical_name_systematic
;
Ethyl 2-(2-hydroxy-5-nitrophenyl)acetate
;
_space_group_IT_number 14
_symmetry_cell_setting monoclinic
_symmetry_space_group_name_Hall '-P 2ybc'
_symmetry_space_group_name_H-M 'P 1 21/c 1'
_atom_sites_solution_hydrogens geom
_atom_sites_solution_primary direct
_atom_sites_solution_secondary difmap
_audit_creation_method SHELXL-97
_cell_angle_alpha 90.00
_cell_angle_beta 97.85(3)
_cell_angle_gamma 90.00
_cell_formula_units_Z 4
_cell_length_a 11.066(2)
_cell_length_b 10.860(2)
_cell_length_c 8.6970(17)
_cell_measurement_reflns_used 25
_cell_measurement_temperature 293(2)
_cell_measurement_theta_max 12
_cell_measurement_theta_min 9
_cell_volume 1035.4(3)
_computing_cell_refinement 'CAD-4 EXPRESS (Enraf--Nonius, 1989)'
_computing_data_collection 'CAD-4 EXPRESS (Enraf--Nonius, 1989)'
_computing_data_reduction 'XCAD4 (Harms & Wocadlo, 1995)'
_computing_molecular_graphics 'SHELXL97 (Sheldrick, 2008)'
_computing_publication_material 'PLATON (Spek, 2009)'
_computing_structure_refinement 'SHELXL97 (Sheldrick, 2008)'
_computing_structure_solution 'SHELXS97 (Sheldrick, 2008)'
_diffrn_ambient_temperature 293(2)
_diffrn_measured_fraction_theta_full 1.000
_diffrn_measured_fraction_theta_max 1.000
_diffrn_measurement_device_type 'Enraf--Nonius CAD-4'
_diffrn_measurement_method \w/2\q
_diffrn_radiation_monochromator graphite
_diffrn_radiation_source 'fine-focus sealed tube'
_diffrn_radiation_type MoK\a
_diffrn_radiation_wavelength 0.71073
_diffrn_reflns_av_R_equivalents 0.0555
_diffrn_reflns_av_sigmaI/netI 0.0481
_diffrn_reflns_limit_h_max 13
_diffrn_reflns_limit_h_min 0
_diffrn_reflns_limit_k_max 13
_diffrn_reflns_limit_k_min -13
_diffrn_reflns_limit_l_max 10
_diffrn_reflns_limit_l_min -10
_diffrn_reflns_number 3894
_diffrn_reflns_theta_full 25.37
_diffrn_reflns_theta_max 25.37
_diffrn_reflns_theta_min 1.86
_diffrn_standards_decay_% 1
_diffrn_standards_interval_count 200
_diffrn_standards_interval_time 2
_diffrn_standards_number 3
_exptl_absorpt_coefficient_mu 0.117
_exptl_absorpt_correction_T_max 0.9884
_exptl_absorpt_correction_T_min 0.9656
_exptl_absorpt_correction_type psi-scan
_exptl_absorpt_process_details '(North <i>et al.</i>, 1968)'
_exptl_crystal_colour yellow
_exptl_crystal_density_diffrn 1.445
_exptl_crystal_density_method 'not measured'
_exptl_crystal_description block
_exptl_crystal_F_000 472
_exptl_crystal_size_max 0.30
_exptl_crystal_size_mid 0.20
_exptl_crystal_size_min 0.10
_refine_diff_density_max 0.593
_refine_diff_density_min -0.187
_refine_ls_extinction_method none
_refine_ls_goodness_of_fit_ref 1.001
_refine_ls_hydrogen_treatment constr
_refine_ls_matrix_type full
_refine_ls_number_parameters 145
_refine_ls_number_reflns 1905
_refine_ls_number_restraints 0
_refine_ls_restrained_S_all 1.001
_refine_ls_R_factor_all 0.0763
_refine_ls_R_factor_gt 0.0566
_refine_ls_shift/su_max 0.000
_refine_ls_shift/su_mean 0.000
_refine_ls_structure_factor_coef Fsqd
_refine_ls_weighting_details 'calc w=1/[\s^2^(Fo^2^)+(0.0990P)^2^] where P=(Fo^2^+2Fc^2^)/3'
_refine_ls_weighting_scheme calc
_refine_ls_wR_factor_gt 0.1413
_refine_ls_wR_factor_ref 0.1534
_reflns_number_gt 1382
_reflns_number_total 1905
_reflns_threshold_expression I>2sigma(I)
_cod_data_source_file bq2266.cif
_cod_data_source_block I
_cod_original_cell_volume 1035.4(4)
_cod_original_sg_symbol_H-M 'P 21/c'
_cod_database_code 2228949
_cod_database_fobs_code 2228949

loop_
_symmetry_equiv_pos_as_xyz
'x, y, z'
'-x, y+1/2, -z+1/2'
'-x, -y, -z'
'x, -y-1/2, z-1/2'

loop_
_atom_site_type_symbol
_atom_site_label
_atom_site_fract_x
_atom_site_fract_y
_atom_site_fract_z
_atom_site_U_iso_or_equiv
_atom_site_adp_type
_atom_site_calc_flag
_atom_site_refinement_flags
_atom_site_occupancy
_atom_site_disorder_assembly
_atom_site_disorder_group
N N 0.44757(17) 0.77034(17) -0.2435(2) 0.0459(5) Uani d . 1 . .
O O1 0.84749(14) 0.35380(12) 0.03010(16) 0.0410(4) Uani d . 1 . .
C C1 0.9150(3) 0.1519(2) -0.0185(3) 0.0683(9) Uani d . 1 . .
H H1A 0.9544 0.1015 -0.0874 0.102 Uiso calc R 1 . .
H H1B 0.8344 0.1209 -0.0133 0.102 Uiso calc R 1 . .
H H1C 0.9614 0.1503 0.0832 0.102 Uiso calc R 1 . .
O O2 0.86074(14) 0.51755(12) -0.11869(19) 0.0463(4) Uani d . 1 . .
C C2 0.9070(2) 0.2789(2) -0.0764(3) 0.0514(6) Uani d . 1 . .
H H2A 0.9880 0.3106 -0.0830 0.062 Uiso calc R 1 . .
H H2B 0.8604 0.2813 -0.1792 0.062 Uiso calc R 1 . .
O O3 0.83631(14) 0.75835(12) 0.23336(18) 0.0447(4) Uani d . 1 . .
H H3A 0.8435 0.8252 0.2774 0.067 Uiso calc R 1 . .
C C3 0.82574(18) 0.46958(16) -0.0074(2) 0.0328(5) Uani d . 1 . .
O O4 0.40609(16) 0.67242(16) -0.2982(2) 0.0621(5) Uani d . 1 . .
C C4 0.7546(2) 0.53250(18) 0.1045(2) 0.0428(6) Uani d . 1 . .
H H4A 0.6900 0.4778 0.1272 0.051 Uiso calc R 1 . .
H H4B 0.8082 0.5467 0.2008 0.051 Uiso calc R 1 . .
C C5 0.69929(19) 0.65258(17) 0.0481(2) 0.0344(5) Uani d . 1 . .
O O5 0.40459(18) 0.86915(17) -0.2870(2) 0.0748(7) Uani d . 1 . .
C C6 0.60137(19) 0.65579(17) -0.0694(2) 0.0357(5) Uani d . 1 . .
H H6A 0.5693 0.5828 -0.1137 0.043 Uiso calc R 1 . .
C C7 0.55121(18) 0.76775(18) -0.1209(2) 0.0360(5) Uani d . 1 . .
C C8 0.5979(2) 0.87793(19) -0.0587(3) 0.0396(5) Uani d . 1 . .
H H8A 0.5650 0.9525 -0.0968 0.048 Uiso calc R 1 . .
C C9 0.6931(2) 0.87561(18) 0.0595(2) 0.0391(5) Uani d . 1 . .
H H9A 0.7243 0.9491 0.1032 0.047 Uiso calc R 1 . .
C C10 0.74381(18) 0.76365(17) 0.1149(2) 0.0332(5) Uani d . 1 . .

loop_
_atom_site_aniso_label
_atom_site_aniso_U_11
_atom_site_aniso_U_22
_atom_site_aniso_U_33
_atom_site_aniso_U_12
_atom_site_aniso_U_13
_atom_site_aniso_U_23
N 0.0430(11) 0.0481(11) 0.0477(12) 0.0049(9) 0.0104(9) 0.0045(9)
O1 0.0551(10) 0.0265(7) 0.0436(9) 0.0072(6) 0.0143(7) 0.0031(6)
C1 0.100(2) 0.0364(13) 0.0666(18) 0.0172(13) 0.0056(16) -0.0105(12)
O2 0.0520(9) 0.0380(8) 0.0525(10) 0.0080(7) 0.0201(7) 0.0112(7)
C2 0.0547(15) 0.0494(13) 0.0546(15) 0.0148(11) 0.0232(12) -0.0012(11)
O3 0.0476(9) 0.0418(9) 0.0440(9) 0.0038(7) 0.0040(7) -0.0097(7)
C3 0.0372(11) 0.0253(9) 0.0353(11) 0.0013(8) 0.0026(8) 0.0022(8)
O4 0.0566(11) 0.0569(11) 0.0692(12) -0.0035(9) -0.0048(9) -0.0059(9)
C4 0.0644(15) 0.0314(11) 0.0344(11) 0.0096(10) 0.0134(10) 0.0023(8)
C5 0.0467(12) 0.0283(10) 0.0318(10) 0.0064(8) 0.0181(9) -0.0006(8)
O5 0.0697(13) 0.0553(11) 0.0918(15) 0.0148(9) -0.0167(11) 0.0160(10)
C6 0.0454(12) 0.0273(10) 0.0371(11) 0.0010(8) 0.0162(9) -0.0039(8)
C7 0.0378(11) 0.0347(10) 0.0381(12) 0.0027(8) 0.0149(9) -0.0021(8)
C8 0.0487(13) 0.0310(10) 0.0424(12) 0.0093(9) 0.0178(10) 0.0040(9)
C9 0.0527(13) 0.0268(10) 0.0407(12) -0.0027(9) 0.0169(10) -0.0037(8)
C10 0.0372(11) 0.0352(10) 0.0307(10) 0.0036(8) 0.0171(9) -0.0032(8)

loop_
_atom_type_symbol
_atom_type_description
_atom_type_scat_dispersion_real
_atom_type_scat_dispersion_imag
_atom_type_scat_source
C C 0.0033 0.0016 'International Tables Vol C Tables 4.2.6.8 and 6.1.1.4'
H H 0.0000 0.0000 'International Tables Vol C Tables 4.2.6.8 and 6.1.1.4'
N N 0.0061 0.0033 'International Tables Vol C Tables 4.2.6.8 and 6.1.1.4'
O O 0.0106 0.0060 'International Tables Vol C Tables 4.2.6.8 and 6.1.1.4'

loop_
_geom_angle_atom_site_label_1
_geom_angle_atom_site_label_2
_geom_angle_atom_site_label_3
_geom_angle_site_symmetry_1
_geom_angle_site_symmetry_3
_geom_angle
_geom_angle_publ_flag
O5 N O4 . . 122.4(2) ?
O5 N C7 . . 118.79(18) ?
O4 N C7 . . 118.85(17) ?
C3 O1 C2 . . 117.42(16) ?
C2 C1 H1A . . 109.5 ?
C2 C1 H1B . . 109.5 ?
H1A C1 H1B . . 109.5 ?
C2 C1 H1C . . 109.5 ?
H1A C1 H1C . . 109.5 ?
H1B C1 H1C . . 109.5 ?
O1 C2 C1 . . 108.58(19) ?
O1 C2 H2A . . 110.0 ?
C1 C2 H2A . . 110.0 ?
O1 C2 H2B . . 110.0 ?
C1 C2 H2B . . 110.0 ?
H2A C2 H2B . . 108.4 ?
C10 O3 H3A . . 109.5 ?
O2 C3 O1 . . 122.96(19) ?
O2 C3 C4 . . 125.33(17) ?
O1 C3 C4 . . 111.71(17) ?
C5 C4 C3 . . 114.36(17) ?
C5 C4 H4A . . 108.7 ?
C3 C4 H4A . . 108.7 ?
C5 C4 H4B . . 108.7 ?
C3 C4 H4B . . 108.7 ?
H4A C4 H4B . . 107.6 ?
C6 C5 C10 . . 118.72(17) ?
C6 C5 C4 . . 120.57(18) ?
C10 C5 C4 . . 120.70(19) ?
C5 C6 C7 . . 119.96(18) ?
C5 C6 H6A . . 120.0 ?
C7 C6 H6A . . 120.0 ?
C8 C7 C6 . . 121.4(2) ?
C8 C7 N . . 118.96(18) ?
C6 C7 N . . 119.64(18) ?
C9 C8 C7 . . 119.06(18) ?
C9 C8 H8A . . 120.5 ?
C7 C8 H8A . . 120.5 ?
C8 C9 C10 . . 120.47(18) ?
C8 C9 H9A . . 119.8 ?
C10 C9 H9A . . 119.8 ?
O3 C10 C9 . . 121.81(18) ?
O3 C10 C5 . . 117.85(17) ?
C9 C10 C5 . . 120.34(19) ?

loop_
_geom_bond_atom_site_label_1
_geom_bond_atom_site_label_2
_geom_bond_site_symmetry_2
_geom_bond_distance
_geom_bond_publ_flag
N O5 . 1.213(2) ?
N O4 . 1.228(2) ?
N C7 . 1.455(3) ?
O1 C3 . 1.313(2) ?
O1 C2 . 1.456(2) ?
C1 C2 . 1.466(3) ?
C1 H1A . 0.9600 ?
C1 H1B . 0.9600 ?
C1 H1C . 0.9600 ?
O2 C3 . 1.208(2) ?
C2 H2A . 0.9700 ?
C2 H2B . 0.9700 ?
O3 C10 . 1.351(3) ?
O3 H3A . 0.8200 ?
C3 C4 . 1.498(3) ?
C4 C5 . 1.495(3) ?
C4 H4A . 0.9700 ?
C4 H4B . 0.9700 ?
C5 C6 . 1.385(3) ?
C5 C10 . 1.399(3) ?
C6 C7 . 1.385(3) ?
C6 H6A . 0.9300 ?
C7 C8 . 1.384(3) ?
C8 C9 . 1.369(3) ?
C8 H8A . 0.9300 ?
C9 C10 . 1.397(3) ?
C9 H9A . 0.9300 ?

loop_
_geom_hbond_atom_site_label_D
_geom_hbond_atom_site_label_H
_geom_hbond_atom_site_label_A
_geom_hbond_site_symmetry_A
_geom_hbond_distance_DH
_geom_hbond_distance_HA
_geom_hbond_distance_DA
_geom_hbond_angle_DHA
_geom_hbond_publ_flag
O3 H3A O2 4_576 0.82 1.93 2.749(2) 180 yes
C2 H2A O3 3_765 0.97 2.60 3.340(3) 134 yes
C4 H4A O4 3_665 0.97 2.54 3.431(3) 153 yes
C6 H6A O5 2_644 0.93 2.51 3.351(3) 151 yes
C8 H8A O4 2_654 0.93 2.59 3.430(3) 150 yes

loop_
_geom_torsion_atom_site_label_1
_geom_torsion_atom_site_label_2
_geom_torsion_atom_site_label_3
_geom_torsion_atom_site_label_4
_geom_torsion_site_symmetry_1
_geom_torsion_site_symmetry_2
_geom_torsion_site_symmetry_3
_geom_torsion_site_symmetry_4
_geom_torsion
_geom_torsion_publ_flag
C3 O1 C2 C1 . . . . -176.2(2) ?
C2 O1 C3 O2 . . . . -5.6(3) ?
C2 O1 C3 C4 . . . . 174.94(19) ?
O2 C3 C4 C5 . . . . 15.6(3) ?
O1 C3 C4 C5 . . . . -164.98(18) ?
C3 C4 C5 C6 . . . . 71.4(3) ?
C3 C4 C5 C10 . . . . -109.9(2) ?
C10 C5 C6 C7 . . . . 1.4(3) ?
C4 C5 C6 C7 . . . . -179.79(18) ?
C5 C6 C7 C8 . . . . 0.9(3) ?
C5 C6 C7 N . . . . -179.43(17) ?
O5 N C7 C8 . . . . -0.4(3) ?
O4 N C7 C8 . . . . -179.8(2) ?
O5 N C7 C6 . . . . 179.8(2) ?
O4 N C7 C6 . . . . 0.5(3) ?
C6 C7 C8 C9 . . . . -2.1(3) ?
N C7 C8 C9 . . . . 178.19(18) ?
C7 C8 C9 C10 . . . . 1.0(3) ?
C8 C9 C10 O3 . . . . -178.73(19) ?
C8 C9 C10 C5 . . . . 1.3(3) ?
C6 C5 C10 O3 . . . . 177.52(17) ?
C4 C5 C10 O3 . . . . -1.3(3) ?
C6 C5 C10 C9 . . . . -2.5(3) ?
C4 C5 C10 C9 . . . . 178.75(17) ?

loop_
_cod_related_entry_id
_cod_related_entry_database
_cod_related_entry_code
1 ChemSpider 8438545
